data_2108257
loop_
_publ_author_name
'Zacharias, Savannah C.'
'Ramon, Ga\"elle'
'Bourne, Susan A.'

_publ_section_title
;
 Control of crystal structure using temperature and time
;
_journal_coeditor_code LO5021SUP1
_journal_issue 4
_journal_name_full 'Acta Crystallographica Section B'
_journal_page_first
;
;
_journal_paper_doi 10.1107/S2052520618007795
_journal_volume 74
_journal_year 2018
_chemical_formula_moiety 'C14 H15 Fe N2 O7'
_chemical_formula_sum 'C14 H15 Fe N2 O7'
_chemical_formula_weight 379.13
_space_group_crystal_system triclinic
_space_group_IT_number 2
_space_group_name_Hall '-P 1'
_space_group_name_H-M_alt 'P -1'
_symmetry_space_group_name_Hall '-P 1'
_symmetry_space_group_name_H-M 'P -1'
_atom_sites_solution_hydrogens mixed
_audit_creation_method SHELXL-2017/1
_cell_angle_alpha 93.169(5)
_cell_angle_beta 100.097(4)
_cell_angle_gamma 99.996(4)
_cell_formula_units_Z 2
_cell_length_a 8.6448(17)
_cell_length_b 9.0260(18)
_cell_length_c 10.773(2)
_cell_measurement_reflns_used 22935
_cell_measurement_temperature 173(2)
_cell_measurement_theta_max 28.515
_cell_measurement_theta_min 1.928
_cell_volume 811.8(3)
_computing_structure_refinement 'SHELXL-2017/1 (Sheldrick, 2017)'
_diffrn_ambient_temperature 173(2)
_diffrn_measured_fraction_theta_full 0.996
_diffrn_measured_fraction_theta_max 0.988
_diffrn_measurement_device_type 'CCD detector'
_diffrn_measurement_method '\f and \w scans'
_diffrn_radiation_type MoK\a
_diffrn_radiation_wavelength 0.71073
_diffrn_reflns_av_R_equivalents 0.0402
_diffrn_reflns_av_unetI/netI 0.0296
_diffrn_reflns_Laue_measured_fraction_full 0.996
_diffrn_reflns_Laue_measured_fraction_max 0.988
_diffrn_reflns_limit_h_max 11
_diffrn_reflns_limit_h_min -11
_diffrn_reflns_limit_k_max 12
_diffrn_reflns_limit_k_min -12
_diffrn_reflns_limit_l_max 14
_diffrn_reflns_limit_l_min -14
_diffrn_reflns_number 22935
_diffrn_reflns_point_group_measured_fraction_full 0.996
_diffrn_reflns_point_group_measured_fraction_max 0.988
_diffrn_reflns_theta_full 25.242
_diffrn_reflns_theta_max 28.515
_diffrn_reflns_theta_min 1.928
_exptl_absorpt_coefficient_mu 0.967
_exptl_absorpt_correction_T_max 1
_exptl_absorpt_correction_T_min 0.905
_exptl_absorpt_correction_type multi-scan
_exptl_absorpt_process_details
; G. M. Sheldrick, SADABS, Version 2.05, University of Gottingen, 
Germany, 2007
;
_exptl_crystal_colour red
_exptl_crystal_density_diffrn 1.551
_exptl_crystal_description block
_exptl_crystal_F_000 390
_exptl_crystal_size_max 0.220
_exptl_crystal_size_mid 0.190
_exptl_crystal_size_min 0.190
_refine_diff_density_max 0.457
_refine_diff_density_min -0.470
_refine_diff_density_rms 0.055
_refine_ls_extinction_coef 0.0066(10)
_refine_ls_extinction_expression Fc^*^=kFc[1+0.001xFc^2^\l^3^/sin(2\q)]^-1/4^
_refine_ls_extinction_method 'SHELXL-2017/1 (Sheldrick 2017)'
_refine_ls_goodness_of_fit_ref 1.049
_refine_ls_hydrogen_treatment constr
_refine_ls_matrix_type full
_refine_ls_number_parameters 222
_refine_ls_number_reflns 4072
_refine_ls_number_restraints 0
_refine_ls_restrained_S_all 1.049
_refine_ls_R_factor_all 0.0358
_refine_ls_R_factor_gt 0.0299
_refine_ls_shift/su_max 0.001
_refine_ls_shift/su_mean 0.000
_refine_ls_structure_factor_coef Fsqd
_refine_ls_weighting_details 'w=1/[\s^2^(Fo^2^)+(0.0312P)^2^+0.3567P] where P=(Fo^2^+2Fc^2^)/3'
_refine_ls_weighting_scheme calc
_refine_ls_wR_factor_gt 0.0718
_refine_ls_wR_factor_ref 0.0752
_reflns_Friedel_coverage 0.000
_reflns_number_gt 3573
_reflns_number_total 4072
_reflns_threshold_expression 'I > 2\s(I)'
_cod_data_source_file lo5021sup1.cif
_cod_data_source_block I
_cod_database_code 2108257
_shelx_shelxl_version_number 2017/1
_shelx_space_group_comment
;
The symmetry employed for this shelxl refinement is uniquely defined
by the following loop, which should always be used as a source of
symmetry information in preference to the above space-group names.
They are only intended as comments.
;
_shelx_estimated_absorpt_t_min 0.815
_shelx_estimated_absorpt_t_max 0.838

loop_
_space_group_symop_operation_xyz
'x, y, z'
'-x, -y, -z'

loop_
_atom_site_label
_atom_site_type_symbol
_atom_site_fract_x
_atom_site_fract_y
_atom_site_fract_z
_atom_site_U_iso_or_equiv
_atom_site_adp_type
_atom_site_occupancy
_atom_site_site_symmetry_order
_atom_site_calc_flag
_atom_site_refinement_flags_posn
_atom_site_refinement_flags_adp
Fe1 Fe 0.46320(3) 0.20831(2) 0.77491(2) 0.01856(8) Uani 1 1 d . .
O2 O 0.44718(13) 0.21224(13) 0.58467(10) 0.0221(2) Uani 1 1 d . .
O1 O 0.55669(14) 0.17060(13) 0.41640(10) 0.0239(2) Uani 1 1 d . .
O4 O 0.78817(14) 0.08880(15) 1.05692(11) 0.0291(3) Uani 1 1 d . .
O3 O 0.57301(13) 0.16050(13) 0.94692(10) 0.0216(2) Uani 1 1 d . .
O5 O 0.27937(14) 0.28558(13) 0.80993(12) 0.0273(3) Uani 1 1 d . .
O6 O 0.58614(14) 0.42002(13) 0.80171(12) 0.0269(3) Uani 1 1 d . .
O7 O 0.32582(13) -0.00186(12) 0.74359(10) 0.0212(2) Uani 1 1 d . .
H7A H 0.323859 -0.035590 0.827234 0.032 Uiso 1 1 d R U
H7B H 0.377045 -0.056918 0.709311 0.032 Uiso 1 1 d R U
N1 N 0.66642(15) 0.13576(14) 0.73883(12) 0.0171(3) Uani 1 1 d . .
C1 C 0.55665(18) 0.17288(17) 0.53058(15) 0.0189(3) Uani 1 1 d . .
C2 C 0.69162(18) 0.12729(17) 0.62090(14) 0.0184(3) Uani 1 1 d . .
C3 C 0.82546(19) 0.07832(19) 0.59290(16) 0.0240(3) Uani 1 1 d . .
H3 H 0.843942 0.071889 0.508570 0.029 Uiso 1 1 calc R U
C4 C 0.9321(2) 0.0388(2) 0.69210(17) 0.0282(4) Uani 1 1 d . .
H4 H 1.025737 0.005823 0.675906 0.034 Uiso 1 1 calc R U
C5 C 0.90268(19) 0.0472(2) 0.81529(16) 0.0248(3) Uani 1 1 d . .
H5 H 0.974330 0.019291 0.883533 0.030 Uiso 1 1 calc R U
C6 C 0.76620(18) 0.09728(17) 0.83479(14) 0.0190(3) Uani 1 1 d . .
C7 C 0.70694(18) 0.11589(18) 0.95766(15) 0.0203(3) Uani 1 1 d . .
C8 C 0.0984(3) 0.4403(3) 0.8523(2) 0.0465(5) Uani 1 1 d . .
H8A H 0.019721 0.400577 0.775468 0.070 Uiso 1 1 calc R U
H8B H 0.097010 0.547540 0.870761 0.070 Uiso 1 1 calc R U
H8C H 0.071515 0.384460 0.923453 0.070 Uiso 1 1 calc R U
C9 C 0.2616(2) 0.4224(2) 0.83257(17) 0.0281(4) Uani 1 1 d . .
C10 C 0.3808(2) 0.5478(2) 0.84028(18) 0.0323(4) Uani 1 1 d . .
H10 H 0.355024 0.644326 0.856212 0.039 Uiso 1 1 calc R U
C11 C 0.5373(2) 0.54137(19) 0.82607(15) 0.0256(3) Uani 1 1 d . .
C12 C 0.6565(2) 0.6858(2) 0.83842(19) 0.0355(4) Uani 1 1 d . .
H12A H 0.764601 0.663206 0.847905 0.053 Uiso 1 1 calc R U
H12B H 0.648391 0.749268 0.912942 0.053 Uiso 1 1 calc R U
H12C H 0.634437 0.739382 0.762492 0.053 Uiso 1 1 calc R U
N2 N 1.0270(3) 0.6977(2) 0.6117(2) 0.0661(6) Uani 1 1 d . .
C13 C 0.9051(3) 0.6253(2) 0.5761(2) 0.0424(5) Uani 1 1 d . .
C14 C 0.7481(3) 0.5321(2) 0.5325(2) 0.0445(5) Uani 1 1 d . .
H14C H 0.753237 0.457745 0.464270 0.067 Uiso 1 1 calc R U
H14A H 0.671642 0.596036 0.501002 0.067 Uiso 1 1 calc R U
H14B H 0.713274 0.479543 0.602921 0.067 Uiso 1 1 calc R U

loop_
_atom_site_aniso_label
_atom_site_aniso_U_11
_atom_site_aniso_U_22
_atom_site_aniso_U_33
_atom_site_aniso_U_23
_atom_site_aniso_U_13
_atom_site_aniso_U_12
Fe1 0.01999(12) 0.01986(13) 0.01880(13) 0.00173(8) 0.00730(8) 0.00816(8)
O2 0.0231(5) 0.0270(6) 0.0203(6) 0.0050(5) 0.0068(4) 0.0119(5)
O1 0.0287(6) 0.0274(6) 0.0174(6) 0.0024(4) 0.0059(4) 0.0086(5)
O4 0.0244(6) 0.0457(8) 0.0188(6) 0.0080(5) 0.0047(5) 0.0088(5)
O3 0.0232(5) 0.0259(6) 0.0179(5) 0.0013(4) 0.0067(4) 0.0077(5)
O5 0.0268(6) 0.0243(6) 0.0361(7) 0.0020(5) 0.0133(5) 0.0116(5)
O6 0.0291(6) 0.0209(6) 0.0324(7) 0.0012(5) 0.0100(5) 0.0054(5)
O7 0.0224(5) 0.0237(6) 0.0196(6) 0.0013(4) 0.0076(4) 0.0066(4)
N1 0.0178(6) 0.0181(6) 0.0166(6) 0.0009(5) 0.0054(5) 0.0045(5)
C1 0.0213(7) 0.0165(7) 0.0196(7) 0.0019(6) 0.0051(6) 0.0038(6)
C2 0.0197(7) 0.0180(7) 0.0179(7) 0.0012(6) 0.0051(5) 0.0033(6)
C3 0.0218(8) 0.0319(9) 0.0207(8) 0.0003(7) 0.0085(6) 0.0078(7)
C4 0.0211(8) 0.0398(10) 0.0276(9) 0.0005(7) 0.0085(6) 0.0129(7)
C5 0.0207(7) 0.0315(9) 0.0238(8) 0.0038(7) 0.0036(6) 0.0090(7)
C6 0.0193(7) 0.0191(7) 0.0189(7) 0.0019(6) 0.0053(6) 0.0027(6)
C7 0.0208(7) 0.0208(7) 0.0192(8) 0.0021(6) 0.0054(6) 0.0021(6)
C8 0.0427(12) 0.0402(12) 0.0692(16) 0.0066(11) 0.0268(11) 0.0250(10)
C9 0.0351(9) 0.0295(9) 0.0257(9) 0.0019(7) 0.0106(7) 0.0173(7)
C10 0.0417(10) 0.0233(9) 0.0352(10) -0.0018(7) 0.0092(8) 0.0147(8)
C11 0.0373(9) 0.0221(8) 0.0173(8) 0.0012(6) 0.0036(7) 0.0070(7)
C12 0.0457(11) 0.0230(9) 0.0348(10) 0.0000(7) 0.0042(8) 0.0019(8)
N2 0.0635(14) 0.0470(12) 0.0884(18) 0.0006(12) 0.0298(13) -0.0017(11)
C13 0.0539(13) 0.0314(10) 0.0492(13) 0.0090(9) 0.0239(10) 0.0115(10)
C14 0.0472(12) 0.0378(11) 0.0526(13) 0.0115(10) 0.0125(10) 0.0137(9)

loop_
_atom_type_symbol
_atom_type_description
_atom_type_scat_dispersion_real
_atom_type_scat_dispersion_imag
_atom_type_scat_source
C C 0.0033 0.0016 'International Tables Vol C Tables 4.2.6.8 and 6.1.1.4'
H H 0.0000 0.0000 'International Tables Vol C Tables 4.2.6.8 and 6.1.1.4'
Fe Fe 0.3463 0.8444 'International Tables Vol C Tables 4.2.6.8 and 6.1.1.4'
N N 0.0061 0.0033 'International Tables Vol C Tables 4.2.6.8 and 6.1.1.4'
O O 0.0106 0.0060 'International Tables Vol C Tables 4.2.6.8 and 6.1.1.4'

loop_
_geom_angle_atom_site_label_1
_geom_angle_atom_site_label_2
_geom_angle_atom_site_label_3
_geom_angle
O5 Fe1 O6 88.36(5)
O5 Fe1 O7 88.61(5)
O6 Fe1 O7 176.46(5)
O5 Fe1 O2 104.56(5)
O6 Fe1 O2 90.38(5)
O7 Fe1 O2 88.60(5)
O5 Fe1 O3 104.07(5)
O6 Fe1 O3 91.39(5)
O7 Fe1 O3 91.14(5)
O2 Fe1 O3 151.36(5)
O5 Fe1 N1 177.30(5)
O6 Fe1 N1 88.94(5)
O7 Fe1 N1 94.09(5)
O2 Fe1 N1 75.51(5)
O3 Fe1 N1 75.94(5)
C1 O2 Fe1 120.46(10)
C7 O3 Fe1 119.71(10)
C9 O5 Fe1 130.17(11)
C11 O6 Fe1 128.66(11)
Fe1 O7 H7A 104.7
Fe1 O7 H7B 106.7
H7A O7 H7B 105.8
C2 N1 C6 122.31(13)
C2 N1 Fe1 119.08(10)
C6 N1 Fe1 118.61(10)
O1 C1 O2 125.09(15)
O1 C1 C2 121.04(14)
O2 C1 C2 113.88(13)
N1 C2 C3 120.77(14)
N1 C2 C1 111.06(13)
C3 C2 C1 128.14(14)
C2 C3 C4 117.82(15)
C2 C3 H3 121.1
C4 C3 H3 121.1
C3 C4 C5 120.54(15)
C3 C4 H4 119.7
C5 C4 H4 119.7
C6 C5 C4 117.82(15)
C6 C5 H5 121.1
C4 C5 H5 121.1
N1 C6 C5 120.73(14)
N1 C6 C7 111.03(13)
C5 C6 C7 128.24(14)
O4 C7 O3 126.01(15)
O4 C7 C6 119.33(14)
O3 C7 C6 114.66(13)
C9 C8 H8A 109.5
C9 C8 H8B 109.5
H8A C8 H8B 109.5
C9 C8 H8C 109.5
H8A C8 H8C 109.5
H8B C8 H8C 109.5
O5 C9 C10 124.51(16)
O5 C9 C8 115.36(17)
C10 C9 C8 120.13(17)
C9 C10 C11 123.97(17)
C9 C10 H10 118.0
C11 C10 H10 118.0
O6 C11 C10 124.23(16)
O6 C11 C12 116.96(16)
C10 C11 C12 118.80(16)
C11 C12 H12A 109.5
C11 C12 H12B 109.5
H12A C12 H12B 109.5
C11 C12 H12C 109.5
H12A C12 H12C 109.5
H12B C12 H12C 109.5
N2 C13 C14 179.1(3)
C13 C14 H14C 109.5
C13 C14 H14A 109.5
H14C C14 H14A 109.5
C13 C14 H14B 109.5
H14C C14 H14B 109.5
H14A C14 H14B 109.5

loop_
_geom_bond_atom_site_label_1
_geom_bond_atom_site_label_2
_geom_bond_distance
Fe1 O5 1.9288(12)
Fe1 O6 1.9976(12)
Fe1 O7 2.0322(12)
Fe1 O2 2.0324(12)
Fe1 O3 2.0334(12)
Fe1 N1 2.0680(13)
O2 C1 1.2839(19)
O1 C1 1.2292(19)
O4 C7 1.2335(19)
O3 C7 1.2791(19)
O5 C9 1.286(2)
O6 C11 1.271(2)
O7 H7A 0.9689
O7 H7B 0.8324
N1 C2 1.326(2)
N1 C6 1.328(2)
C1 C2 1.513(2)
C2 C3 1.382(2)
C3 C4 1.389(2)
C3 H3 0.9500
C4 C5 1.395(2)
C4 H4 0.9500
C5 C6 1.379(2)
C5 H5 0.9500
C6 C7 1.512(2)
C8 C9 1.497(3)
C8 H8A 0.9800
C8 H8B 0.9800
C8 H8C 0.9800
C9 C10 1.381(3)
C10 C11 1.399(3)
C10 H10 0.9500
C11 C12 1.498(2)
C12 H12A 0.9800
C12 H12B 0.9800
C12 H12C 0.9800
N2 C13 1.130(3)
C13 C14 1.452(3)
C14 H14C 0.9800
C14 H14A 0.9800
C14 H14B 0.9800

loop_
_geom_hbond_atom_site_label_D
_geom_hbond_atom_site_label_H
_geom_hbond_atom_site_label_A
_geom_hbond_distance_DH
_geom_hbond_distance_HA
_geom_hbond_distance_DA
_geom_hbond_angle_DHA
_geom_hbond_site_symmetry_A
_geom_hbond_publ_flag
O7 H7A O4 0.97 1.75 2.620(2) 148 2_657 yes
O7 H7B O1 0.83 1.88 2.680(2) 161 2_656 yes
C4 H4 O7 0.95 2.58 3.438(2) 150 1_655 yes
C5 H5 O4 0.95 2.43 3.253(2) 145 2_757 yes
C10 H10 O3 0.95 2.59 3.316(2) 133 2_667 yes
C12 H12C O1 0.98 2.57 3.473(2) 152 2_666 yes
C14 H14B O2 0.98 2.32 3.270(3) 164 2_666 yes

loop_
_geom_torsion_atom_site_label_1
_geom_torsion_atom_site_label_2
_geom_torsion_atom_site_label_3
_geom_torsion_atom_site_label_4
_geom_torsion
Fe1 O2 C1 O1 179.46(12)
Fe1 O2 C1 C2 -0.49(17)
C6 N1 C2 C3 -0.5(2)
Fe1 N1 C2 C3 -179.54(11)
C6 N1 C2 C1 178.08(13)
Fe1 N1 C2 C1 -0.99(16)
O1 C1 C2 N1 -179.01(14)
O2 C1 C2 N1 0.94(18)
O1 C1 C2 C3 -0.6(2)
O2 C1 C2 C3 179.36(15)
N1 C2 C3 C4 -0.1(2)
C1 C2 C3 C4 -178.39(15)
C2 C3 C4 C5 0.7(3)
C3 C4 C5 C6 -0.7(3)
C2 N1 C6 C5 0.5(2)
Fe1 N1 C6 C5 179.53(12)
C2 N1 C6 C7 -179.16(13)
Fe1 N1 C6 C7 -0.09(16)
C4 C5 C6 N1 0.1(2)
C4 C5 C6 C7 179.69(15)
Fe1 O3 C7 O4 177.13(13)
Fe1 O3 C7 C6 -2.51(17)
N1 C6 C7 O4 -178.04(14)
C5 C6 C7 O4 2.4(3)
N1 C6 C7 O3 1.63(19)
C5 C6 C7 O3 -177.95(15)
Fe1 O5 C9 C10 -2.2(3)
Fe1 O5 C9 C8 178.34(14)
O5 C9 C10 C11 -0.9(3)
C8 C9 C10 C11 178.50(19)
Fe1 O6 C11 C10 0.7(3)
Fe1 O6 C11 C12 -178.55(11)
C9 C10 C11 O6 1.7(3)
C9 C10 C11 C12 -179.13(17)

_cod_database_fobs_code 2108257
